data_4082028
loop_
_publ_author_name
'Mukherjee, Arup'
'Sen, Tamal K.'
'Ghorai, Pradip Kr.'
'Mandal, Swadhin K.'

_publ_section_title
;
 Organozinc Catalyst on a Phenalenyl Scaffold for Intramolecular
 Hydroamination of Aminoalkenes
;
_journal_issue 23
_journal_name_full Organometallics
_journal_page_first 7213
_journal_paper_doi 10.1021/om400906u
_journal_volume 32
_journal_year 2013
_chemical_formula_moiety 'C40 H42 N2 O2 Zn2'
_chemical_formula_sum 'C40 H42 N2 O2 Zn2'
_chemical_formula_weight 713.54
_chemical_name_systematic
; 
 ? 
;
_space_group_IT_number 14
_symmetry_cell_setting monoclinic
_symmetry_space_group_name_Hall '-P 2yn'
_symmetry_space_group_name_H-M 'P 1 21/n 1'
_atom_sites_solution_hydrogens geom
_atom_sites_solution_primary direct
_atom_sites_solution_secondary difmap
_audit_creation_method SHELXL-97
_cell_angle_alpha 90.00
_cell_angle_beta 99.573(4)
_cell_angle_gamma 90.00
_cell_formula_units_Z 2
_cell_length_a 9.035(2)
_cell_length_b 12.178(3)
_cell_length_c 14.405(3)
_cell_measurement_temperature 100(2)
_cell_measurement_theta_max 27.000
_cell_volume 1562.9(6)
_computing_cell_refinement 'Bruker SAINT'
_computing_data_collection 'Bruker APEX2'
_computing_data_reduction 'Bruker SAINT'
_computing_molecular_graphics 'Bruker SHELXTL'
_computing_publication_material 'Bruker SHELXTL'
_computing_structure_refinement 'SHELXL-97 (Sheldrick, 1997)'
_computing_structure_solution 'SHELXS-97 (Sheldrick, 1990)'
_diffrn_ambient_temperature 100(2)
_diffrn_measured_fraction_theta_full 0.999
_diffrn_measured_fraction_theta_max 0.999
_diffrn_radiation_monochromator graphite
_diffrn_radiation_source 'fine-focus sealed tube'
_diffrn_radiation_type MoK\a
_diffrn_radiation_wavelength 0.71073
_diffrn_reflns_av_R_equivalents 0.0368
_diffrn_reflns_av_sigmaI/netI 0.0338
_diffrn_reflns_limit_h_max 11
_diffrn_reflns_limit_h_min -11
_diffrn_reflns_limit_k_max 15
_diffrn_reflns_limit_k_min -15
_diffrn_reflns_limit_l_max 18
_diffrn_reflns_limit_l_min -10
_diffrn_reflns_number 13865
_diffrn_reflns_theta_full 27.00
_diffrn_reflns_theta_max 27.00
_diffrn_reflns_theta_min 2.20
_exptl_absorpt_coefficient_mu 1.576
_exptl_absorpt_correction_T_max 0.841
_exptl_absorpt_correction_T_min 0.782
_exptl_absorpt_correction_type multi-scan
_exptl_absorpt_process_details 'SADABS; BRUKER, 2008'
_exptl_crystal_colour orange
_exptl_crystal_density_diffrn 1.521
_exptl_crystal_density_method 'not measured'
_exptl_crystal_description block
_exptl_crystal_F_000 744
_exptl_crystal_size_max 0.21
_exptl_crystal_size_mid 0.13
_exptl_crystal_size_min 0.11
_refine_diff_density_max 0.474
_refine_diff_density_min -0.360
_refine_diff_density_rms 0.071
_refine_ls_extinction_method none
_refine_ls_goodness_of_fit_ref 1.059
_refine_ls_hydrogen_treatment constr
_refine_ls_matrix_type full
_refine_ls_number_parameters 209
_refine_ls_number_reflns 3404
_refine_ls_number_restraints 0
_refine_ls_restrained_S_all 1.059
_refine_ls_R_factor_all 0.0418
_refine_ls_R_factor_gt 0.0318
_refine_ls_shift/su_max 0.000
_refine_ls_shift/su_mean 0.000
_refine_ls_structure_factor_coef Fsqd
_refine_ls_weighting_details 'calc w=1/[\s^2^(Fo^2^)+(0.0309P)^2^+1.7691P] where P=(Fo^2^+2Fc^2^)/3'
_refine_ls_weighting_scheme calc
_refine_ls_wR_factor_gt 0.0756
_refine_ls_wR_factor_ref 0.0796
_reflns_number_gt 2863
_reflns_number_total 3404
_reflns_threshold_expression >2sigma(I)
_cod_data_source_file om400906u_si_002.cif
_cod_data_source_block complex_1
_cod_depositor_comments
;
The following automatic conversions were performed:

'_symmetry_cell_setting' value 'Monoclinic' changed to 'monoclinic'
according to /home/saulius/struct/CIF-dictionaries/cif_core.dic
dictionary named 'cif_core.dic' version 2.4.2 from 2011-04-26.

Automatic conversion script
Id: cif_fix_values 1891 2012-01-12 08:04:46Z andrius 
;
_cod_original_cell_volume 1562.8(6)
_cod_original_sg_symbol_H-M P21/n
_cod_database_code 4082028

loop_
_symmetry_equiv_pos_as_xyz
'x, y, z'
'-x+1/2, y+1/2, -z+1/2'
'-x, -y, -z'
'x-1/2, -y-1/2, z-1/2'

loop_
_atom_site_label
_atom_site_type_symbol
_atom_site_fract_x
_atom_site_fract_y
_atom_site_fract_z
_atom_site_U_iso_or_equiv
_atom_site_adp_type
_atom_site_occupancy
_atom_site_symmetry_multiplicity
_atom_site_calc_flag
_atom_site_refinement_flags
Zn1 Zn 0.38192(3) 0.57112(2) 0.049543(19) 0.01455(9) Uani 1 1 d .
O1 O 0.48718(17) 0.42797(13) 0.06642(11) 0.0158(3) Uani 1 1 d .
N1 N 0.4880(2) 0.61924(15) 0.17844(14) 0.0136(4) Uani 1 1 d .
C1 C 0.4750(2) 0.73776(17) 0.19980(16) 0.0136(4) Uani 1 1 d .
H1 H 0.5662 0.7601 0.2423 0.016 Uiso 1 1 calc R
C2 C 0.3399(2) 0.76128(18) 0.24853(17) 0.0165(5) Uani 1 1 d .
H2A H 0.2479 0.7422 0.2068 0.020 Uiso 1 1 calc R
H2B H 0.3464 0.7167 0.3049 0.020 Uiso 1 1 calc R
C3 C 0.3370(2) 0.88297(19) 0.27469(17) 0.0173(5) Uani 1 1 d .
H3A H 0.2501 0.8974 0.3044 0.021 Uiso 1 1 calc R
H3B H 0.4262 0.9006 0.3196 0.021 Uiso 1 1 calc R
C4 C 0.3304(3) 0.95550(19) 0.18807(18) 0.0188(5) Uani 1 1 d .
H4A H 0.3372 1.0320 0.2072 0.023 Uiso 1 1 calc R
H4B H 0.2351 0.9448 0.1469 0.023 Uiso 1 1 calc R
C5 C 0.4584(3) 0.92840(19) 0.13472(18) 0.0192(5) Uani 1 1 d .
H5A H 0.5531 0.9490 0.1729 0.023 Uiso 1 1 calc R
H5B H 0.4465 0.9712 0.0771 0.023 Uiso 1 1 calc R
C6 C 0.4623(3) 0.80645(18) 0.11036(17) 0.0162(5) Uani 1 1 d .
H6A H 0.3716 0.7867 0.0677 0.019 Uiso 1 1 calc R
H6B H 0.5474 0.7917 0.0791 0.019 Uiso 1 1 calc R
C7 C 0.5445(2) 0.55240(18) 0.24776(16) 0.0136(5) Uani 1 1 d .
C8 C 0.5606(2) 0.43348(18) 0.23558(16) 0.0128(4) Uani 1 1 d .
C9 C 0.5320(2) 0.37930(18) 0.14741(16) 0.0140(5) Uani 1 1 d .
C10 C 0.5522(3) 0.26306(19) 0.14323(18) 0.0182(5) Uani 1 1 d .
H10 H 0.5374 0.2287 0.0848 0.022 Uiso 1 1 calc R
C11 C 0.5921(3) 0.20161(18) 0.22129(17) 0.0174(5) Uani 1 1 d .
H11 H 0.6023 0.1260 0.2156 0.021 Uiso 1 1 calc R
C12 C 0.6185(2) 0.25020(19) 0.31127(17) 0.0155(5) Uani 1 1 d .
C13 C 0.6575(2) 0.18574(19) 0.39254(18) 0.0181(5) Uani 1 1 d .
H13 H 0.6647 0.1100 0.3867 0.022 Uiso 1 1 calc R
C14 C 0.6851(3) 0.2326(2) 0.48030(18) 0.0201(5) Uani 1 1 d .
H14 H 0.7089 0.1891 0.5337 0.024 Uiso 1 1 calc R
C15 C 0.6769(3) 0.3462(2) 0.48824(17) 0.0183(5) Uani 1 1 d .
H15 H 0.6978 0.3785 0.5475 0.022 Uiso 1 1 calc R
C16 C 0.6382(2) 0.41209(19) 0.40944(16) 0.0145(5) Uani 1 1 d .
C17 C 0.6050(2) 0.36610(18) 0.31789(17) 0.0141(5) Uani 1 1 d .
C18 C 0.6336(2) 0.5293(2) 0.41715(18) 0.0171(5) Uani 1 1 d .
H18 H 0.6600 0.5611 0.4763 0.020 Uiso 1 1 calc R
C19 C 0.5929(2) 0.59471(19) 0.34270(17) 0.0171(5) Uani 1 1 d .
H19 H 0.5956 0.6703 0.3518 0.021 Uiso 1 1 calc R
C20 C 0.1782(3) 0.6083(2) -0.0121(2) 0.0252(6) Uani 1 1 d .
H20A H 0.1771 0.6179 -0.0784 0.038 Uiso 1 1 calc R
H20B H 0.1469 0.6751 0.0142 0.038 Uiso 1 1 calc R
H20C H 0.1109 0.5500 -0.0024 0.038 Uiso 1 1 calc R

loop_
_atom_site_aniso_label
_atom_site_aniso_U_11
_atom_site_aniso_U_22
_atom_site_aniso_U_33
_atom_site_aniso_U_23
_atom_site_aniso_U_13
_atom_site_aniso_U_12
Zn1 0.01535(13) 0.01424(14) 0.01329(16) -0.00051(11) 0.00009(10) 0.00096(10)
O1 0.0207(8) 0.0148(8) 0.0119(8) -0.0006(7) 0.0022(6) 0.0016(6)
N1 0.0158(9) 0.0113(9) 0.0135(10) -0.0013(8) 0.0018(7) 0.0001(7)
C1 0.0155(10) 0.0123(10) 0.0124(12) -0.0010(9) 0.0009(9) 0.0003(8)
C2 0.0181(10) 0.0160(11) 0.0161(13) 0.0019(9) 0.0046(9) 0.0006(9)
C3 0.0168(10) 0.0204(12) 0.0151(13) -0.0020(10) 0.0036(9) 0.0057(9)
C4 0.0217(11) 0.0157(11) 0.0192(13) 0.0000(10) 0.0038(10) 0.0043(9)
C5 0.0230(11) 0.0152(11) 0.0208(13) 0.0017(10) 0.0075(10) 0.0006(9)
C6 0.0175(11) 0.0167(11) 0.0155(12) 0.0007(9) 0.0060(9) 0.0000(8)
C7 0.0124(10) 0.0166(11) 0.0124(12) 0.0002(9) 0.0043(8) -0.0014(8)
C8 0.0111(9) 0.0154(10) 0.0124(12) 0.0002(9) 0.0030(8) -0.0004(8)
C9 0.0141(10) 0.0149(11) 0.0134(12) 0.0012(9) 0.0031(9) -0.0003(8)
C10 0.0236(11) 0.0156(11) 0.0154(13) -0.0037(10) 0.0031(10) 0.0003(9)
C11 0.0208(11) 0.0120(11) 0.0202(13) -0.0009(10) 0.0056(10) -0.0007(8)
C12 0.0130(10) 0.0163(11) 0.0182(13) 0.0009(9) 0.0049(9) -0.0008(8)
C13 0.0186(11) 0.0131(11) 0.0234(14) 0.0038(10) 0.0060(10) -0.0005(8)
C14 0.0221(11) 0.0223(12) 0.0162(13) 0.0073(10) 0.0042(10) 0.0014(9)
C15 0.0189(11) 0.0236(12) 0.0126(12) 0.0006(10) 0.0031(9) 0.0005(9)
C16 0.0116(9) 0.0196(12) 0.0126(12) 0.0008(9) 0.0030(8) 0.0006(8)
C17 0.0101(9) 0.0159(11) 0.0169(13) -0.0001(9) 0.0039(8) -0.0013(8)
C18 0.0163(10) 0.0206(12) 0.0136(12) -0.0025(10) 0.0006(9) 0.0023(9)
C19 0.0190(11) 0.0156(11) 0.0162(13) -0.0031(9) 0.0014(9) 0.0014(8)
C20 0.0197(11) 0.0247(13) 0.0293(16) -0.0011(11) -0.0011(11) 0.0029(10)

loop_
_atom_type_symbol
_atom_type_description
_atom_type_scat_dispersion_real
_atom_type_scat_dispersion_imag
_atom_type_scat_source
C C 0.0033 0.0016 'International Tables Vol C Tables 4.2.6.8 and 6.1.1.4'
H H 0.0000 0.0000 'International Tables Vol C Tables 4.2.6.8 and 6.1.1.4'
N N 0.0061 0.0033 'International Tables Vol C Tables 4.2.6.8 and 6.1.1.4'
O O 0.0106 0.0060 'International Tables Vol C Tables 4.2.6.8 and 6.1.1.4'
Zn Zn 0.2839 1.4301 'International Tables Vol C Tables 4.2.6.8 and 6.1.1.4'

loop_
_geom_angle_atom_site_label_1
_geom_angle_atom_site_label_2
_geom_angle_atom_site_label_3
_geom_angle
_geom_angle_site_symmetry_3
C20 Zn1 O1 130.88(9) .
C20 Zn1 N1 127.84(10) .
O1 Zn1 N1 89.87(7) .
C20 Zn1 O1 103.74(10) 3_665
O1 Zn1 O1 77.88(7) 3_665
N1 Zn1 O1 117.47(7) 3_665
C9 O1 Zn1 125.30(14) .
C9 O1 Zn1 123.51(13) 3_665
Zn1 O1 Zn1 102.12(7) 3_665
C7 N1 C1 118.39(19) .
C7 N1 Zn1 125.25(15) .
C1 N1 Zn1 115.39(14) .
N1 C1 C6 110.83(18) .
N1 C1 C2 111.91(18) .
C6 C1 C2 109.33(18) .
N1 C1 H1 108.2 .
C6 C1 H1 108.2 .
C2 C1 H1 108.2 .
C3 C2 C1 109.96(19) .
C3 C2 H2A 109.7 .
C1 C2 H2A 109.7 .
C3 C2 H2B 109.7 .
C1 C2 H2B 109.7 .
H2A C2 H2B 108.2 .
C4 C3 C2 111.1(2) .
C4 C3 H3A 109.4 .
C2 C3 H3A 109.4 .
C4 C3 H3B 109.4 .
C2 C3 H3B 109.4 .
H3A C3 H3B 108.0 .
C3 C4 C5 110.98(19) .
C3 C4 H4A 109.4 .
C5 C4 H4A 109.4 .
C3 C4 H4B 109.4 .
C5 C4 H4B 109.4 .
H4A C4 H4B 108.0 .
C4 C5 C6 111.99(19) .
C4 C5 H5A 109.2 .
C6 C5 H5A 109.2 .
C4 C5 H5B 109.2 .
C6 C5 H5B 109.2 .
H5A C5 H5B 107.9 .
C1 C6 C5 109.91(19) .
C1 C6 H6A 109.7 .
C5 C6 H6A 109.7 .
C1 C6 H6B 109.7 .
C5 C6 H6B 109.7 .
H6A C6 H6B 108.2 .
N1 C7 C19 120.5(2) .
N1 C7 C8 123.3(2) .
C19 C7 C8 116.1(2) .
C9 C8 C17 117.1(2) .
C9 C8 C7 124.0(2) .
C17 C8 C7 118.8(2) .
O1 C9 C8 124.8(2) .
O1 C9 C10 115.6(2) .
C8 C9 C10 119.6(2) .
C11 C10 C9 122.2(2) .
C11 C10 H10 118.9 .
C9 C10 H10 118.9 .
C10 C11 C12 121.0(2) .
C10 C11 H11 119.5 .
C12 C11 H11 119.5 .
C13 C12 C11 120.8(2) .
C13 C12 C17 120.8(2) .
C11 C12 C17 118.4(2) .
C14 C13 C12 121.2(2) .
C14 C13 H13 119.4 .
C12 C13 H13 119.4 .
C13 C14 C15 119.1(2) .
C13 C14 H14 120.5 .
C15 C14 H14 120.5 .
C16 C15 C14 121.2(2) .
C16 C15 H15 119.4 .
C14 C15 H15 119.4 .
C15 C16 C17 121.2(2) .
C15 C16 C18 121.3(2) .
C17 C16 C18 117.5(2) .
C16 C17 C12 116.6(2) .
C16 C17 C8 121.8(2) .
C12 C17 C8 121.7(2) .
C19 C18 C16 122.6(2) .
C19 C18 H18 118.7 .
C16 C18 H18 118.7 .
C18 C19 C7 122.7(2) .
C18 C19 H19 118.6 .
C7 C19 H19 118.6 .
Zn1 C20 H20A 109.5 .
Zn1 C20 H20B 109.5 .
H20A C20 H20B 109.5 .
Zn1 C20 H20C 109.5 .
H20A C20 H20C 109.5 .
H20B C20 H20C 109.5 .

loop_
_geom_bond_atom_site_label_1
_geom_bond_atom_site_label_2
_geom_bond_distance
_geom_bond_site_symmetry_2
Zn1 C20 1.959(2) .
Zn1 O1 1.9814(16) .
Zn1 N1 2.0291(19) .
Zn1 O1 2.2014(17) 3_665
O1 C9 1.311(3) .
O1 Zn1 2.2014(17) 3_665
N1 C7 1.323(3) .
N1 C1 1.485(3) .
C1 C6 1.524(3) .
C1 C2 1.533(3) .
C1 H1 0.9800 .
C2 C3 1.530(3) .
C2 H2A 0.9700 .
C2 H2B 0.9700 .
C3 C4 1.522(3) .
C3 H3A 0.9700 .
C3 H3B 0.9700 .
C4 C5 1.527(3) .
C4 H4A 0.9700 .
C4 H4B 0.9700 .
C5 C6 1.528(3) .
C5 H5A 0.9700 .
C5 H5B 0.9700 .
C6 H6A 0.9700 .
C6 H6B 0.9700 .
C7 C19 1.459(3) .
C7 C8 1.469(3) .
C8 C9 1.416(3) .
C8 C17 1.443(3) .
C9 C10 1.430(3) .
C10 C11 1.349(3) .
C10 H10 0.9300 .
C11 C12 1.408(3) .
C11 H11 0.9300 .
C12 C13 1.405(3) .
C12 C17 1.421(3) .
C13 C14 1.372(4) .
C13 H13 0.9300 .
C14 C15 1.390(3) .
C14 H14 0.9300 .
C15 C16 1.387(3) .
C15 H15 0.9300 .
C16 C17 1.418(3) .
C16 C18 1.432(3) .
C18 C19 1.338(3) .
C18 H18 0.9300 .
C19 H19 0.9300 .
C20 H20A 0.9600 .
C20 H20B 0.9600 .
C20 H20C 0.9600 .
